data_4038904
loop_
_publ_author_name
'Zheng, Kuan'
'Shen, Defeng'
'Zhang, Bingbing'
'Hong, Ran'

_publ_section_title
;
 The Landscape of Lankacidin Biomimetic Synthesis: Structural Revisions
 and Biogenetic Implications.
;
_journal_name_full 'The Journal of organic chemistry'
_journal_paper_doi 10.1021/acs.joc.0c01930
_journal_year 2020
_chemical_absolute_configuration rmad
_chemical_formula_moiety 'C49 H69 N O8 Si2'
_chemical_formula_sum 'C49 H69 N O8 Si2'
_chemical_formula_weight 856.23
_space_group_crystal_system orthorhombic
_space_group_IT_number 19
_space_group_name_Hall 'P 2ac 2ab'
_space_group_name_H-M_alt 'P 21 21 21'
_atom_sites_solution_hydrogens geom
_atom_sites_solution_primary dual
_audit_creation_date 2017-12-12
_audit_creation_method
;
Olex2 1.2
(compiled 2017.03.28 svn.r3405 for OlexSys, GUI svn.r5337)
;
_cell_angle_alpha 90
_cell_angle_beta 90
_cell_angle_gamma 90
_cell_formula_units_Z 4
_cell_length_a 10.1898(17)
_cell_length_b 20.428(3)
_cell_length_c 24.565(4)
_cell_measurement_reflns_used 7426
_cell_measurement_temperature 296(2)
_cell_measurement_theta_max 20.52
_cell_measurement_theta_min 2.16
_cell_volume 5113.4(14)
_computing_cell_refinement 'SAINT v7.68A (Bruker, 2009)'
_computing_data_reduction 'SAINT v7.68A (Bruker, 2009)'
_computing_molecular_graphics 'Olex2 (Dolomanov et al., 2009)'
_computing_publication_material 'Olex2 (Dolomanov et al., 2009)'
_computing_structure_refinement 'ShelXL (Sheldrick, 2015)'
_computing_structure_solution 'ShelXT (Sheldrick, 2015)'
_diffrn_ambient_temperature 296.15
_diffrn_measured_fraction_theta_full 1.000
_diffrn_measured_fraction_theta_max 0.999
_diffrn_measurement_device_type 'Bruker APEX-II CCD'
_diffrn_measurement_method '\f and \w scans'
_diffrn_radiation_monochromator graphite
_diffrn_radiation_type MoK\a
_diffrn_radiation_wavelength 0.71073
_diffrn_reflns_av_R_equivalents 0.0452
_diffrn_reflns_av_unetI/netI 0.0487
_diffrn_reflns_Laue_measured_fraction_full 1.000
_diffrn_reflns_Laue_measured_fraction_max 0.999
_diffrn_reflns_limit_h_max 13
_diffrn_reflns_limit_h_min -13
_diffrn_reflns_limit_k_max 21
_diffrn_reflns_limit_k_min -26
_diffrn_reflns_limit_l_max 31
_diffrn_reflns_limit_l_min -31
_diffrn_reflns_number 42144
_diffrn_reflns_point_group_measured_fraction_full 1.000
_diffrn_reflns_point_group_measured_fraction_max 0.999
_diffrn_reflns_theta_full 25.242
_diffrn_reflns_theta_max 27.501
_diffrn_reflns_theta_min 1.658
_diffrn_standards_number 0
_exptl_absorpt_coefficient_mu 0.118
_exptl_absorpt_correction_T_max 0.7456
_exptl_absorpt_correction_T_min 0.6640
_exptl_absorpt_correction_type multi-scan
_exptl_absorpt_process_details
'SADABS-2008/1 (Bruker,2008) was used for absorption correction. wR2(int) was 0.0853 before and 0.0463 after correction. The Ratio of minimum to maximum transmission is 0.8906. The \l/2 correction factor is 0.0015.'
_exptl_crystal_colour colourless
_exptl_crystal_density_diffrn 1.112
_exptl_crystal_description block
_exptl_crystal_F_000 1848
_exptl_crystal_size_max 0.2
_exptl_crystal_size_mid 0.15
_exptl_crystal_size_min 0.08
_refine_diff_density_max 0.392
_refine_diff_density_min -0.335
_refine_diff_density_rms 0.040
_refine_ls_abs_structure_details
;
 Flack x determined using 2294 quotients [(I+)-(I-)]/[(I+)+(I-)]
 (Parsons, Flack and Wagner, Acta Cryst. B69 (2013) 249-259).
;
_refine_ls_abs_structure_Flack 0.03(4)
_refine_ls_extinction_method none
_refine_ls_goodness_of_fit_ref 1.015
_refine_ls_hydrogen_treatment constr
_refine_ls_matrix_type full
_refine_ls_number_parameters 555
_refine_ls_number_reflns 11753
_refine_ls_number_restraints 36
_refine_ls_restrained_S_all 1.062
_refine_ls_R_factor_all 0.1108
_refine_ls_R_factor_gt 0.0615
_refine_ls_shift/su_max 0.002
_refine_ls_shift/su_mean 0.000
_refine_ls_structure_factor_coef Fsqd
_refine_ls_weighting_details 'w=1/[\s^2^(Fo^2^)+(0.0923P)^2^+0.6264P] where P=(Fo^2^+2Fc^2^)/3'
_refine_ls_weighting_scheme calc
_refine_ls_wR_factor_gt 0.1546
_refine_ls_wR_factor_ref 0.1810
_reflns_Friedel_coverage 0.809
_reflns_Friedel_fraction_full 1.000
_reflns_Friedel_fraction_max 0.998
_reflns_number_gt 7038
_reflns_number_total 11753
_reflns_threshold_expression 'I > 2\s(I)'
_cod_data_source_file jo0c01930_si_001.cif
_cod_data_source_block mo_dm17460_0m
_cod_database_code 4038904
_shelx_shelxl_version_number 2017/1
_shelx_space_group_comment
;
The symmetry employed for this shelxl refinement is uniquely defined
by the following loop, which should always be used as a source of
symmetry information in preference to the above space-group names.
They are only intended as comments.
;
_shelx_estimated_absorpt_t_max 0.991
_shelx_estimated_absorpt_t_min 0.977
_olex2_refinement_description
;
1. Fixed Uiso
 At 1.2 times of:
  All C(H) groups, All C(H,H) groups, All N(H) groups
 At 1.5 times of:
  All C(H,H,H) groups
2. Uiso/Uaniso restraints and constraints
Si2 \\sim C28 \\sim C29 \\sim C30 \\sim C31 \\sim C32 \\sim C33: within 2A with
sigma of 0.01 and sigma for terminal atoms of 0.02
3.a Ternary CH refined with riding coordinates:
 C1(H1A), C4(H4), C5(H5), C8(H8), C14(H14), C26(H26)
3.b Secondary CH2 refined with riding coordinates:
 C7(H7A,H7B), C13(H13A,H13B)
3.c Aromatic/amide H refined with riding coordinates:
 N1(H1), C9(H9), C10(H10), C12(H12), C15(H15), C16(H16), C18(H18), C39(H39),
 C40(H40), C41(H41), C42(H42), C43(H43), C45(H45), C46(H46), C47(H47), C48(H48),
  C49(H49)
3.d Idealised Me refined as rotating group:
 C19(H19A,H19B,H19C), C20(H20A,H20B,H20C), C21(H21A,H21B,H21C), C22(H22A,H22B,
 H22C), C24(H24A,H24B,H24C), C27(H27A,H27B,H27C), C28(H28A,H28B,H28C), C29(H29A,
 H29B,H29C), C31(H31A,H31B,H31C), C32(H32A,H32B,H32C), C33(H33A,H33B,H33C),
 C35(H35A,H35B,H35C), C36(H36A,H36B,H36C), C37(H37A,H37B,H37C)
;
_olex2_submission_special_instructions 'No special instructions were received'

loop_
_space_group_symop_operation_xyz
'x, y, z'
'-x+1/2, -y, z+1/2'
'-x, y+1/2, -z+1/2'
'x+1/2, -y+1/2, -z'

loop_
_atom_site_label
_atom_site_type_symbol
_atom_site_fract_x
_atom_site_fract_y
_atom_site_fract_z
_atom_site_U_iso_or_equiv
_atom_site_adp_type
_atom_site_occupancy
_atom_site_site_symmetry_order
_atom_site_calc_flag
_atom_site_refinement_flags_posn
_atom_site_refinement_flags_adp
_atom_site_refinement_flags_occupancy
_atom_site_disorder_assembly
_atom_site_disorder_group
Si1 Si 0.52187(11) 0.28138(5) 0.60629(5) 0.0488(3) Uani 1 1 d . . . . .
Si2 Si 1.0905(3) 0.65530(10) 0.70936(9) 0.1155(8) Uani 1 1 d . U . . .
O1 O 1.0361(4) 0.6453(2) 0.50872(16) 0.0958(12) Uani 1 1 d . . . . .
O2 O 0.7663(4) 0.65483(16) 0.38707(12) 0.0694(9) Uani 1 1 d . . . . .
O3 O 0.6083(4) 0.67075(19) 0.44461(14) 0.0783(10) Uani 1 1 d . . . . .
O4 O 0.8775(4) 0.52431(18) 0.25999(12) 0.0798(11) Uani 1 1 d . . . . .
O5 O 0.9596(8) 0.4263(3) 0.27822(19) 0.153(3) Uani 1 1 d . . . . .
O6 O 0.4711(3) 0.32999(14) 0.55716(13) 0.0612(8) Uani 1 1 d . . . . .
O7 O 0.6680(4) 0.7304(2) 0.62868(16) 0.0915(12) Uani 1 1 d . . . . .
O8 O 0.9957(5) 0.6922(2) 0.66484(14) 0.0954(13) Uani 1 1 d . . . . .
N1 N 0.8366(4) 0.68342(18) 0.58294(16) 0.0663(10) Uani 1 1 d . . . . .
H1 H 0.920184 0.677482 0.582709 0.080 Uiso 1 1 calc R . . . .
C1 C 0.7610(5) 0.6609(2) 0.53703(17) 0.0564(11) Uani 1 1 d . . . . .
H1A H 0.674020 0.681162 0.539221 0.068 Uiso 1 1 calc R . . . .
C2 C 0.8233(5) 0.6812(2) 0.48202(18) 0.0583(11) Uani 1 1 d . . . . .
C3 C 0.9550(5) 0.6461(2) 0.4730(2) 0.0662(13) Uani 1 1 d . . . . .
C4 C 0.9772(5) 0.6120(2) 0.41942(19) 0.0626(12) Uani 1 1 d . . . . .
H4 H 0.938841 0.568170 0.422404 0.075 Uiso 1 1 calc R . . . .
C5 C 0.9049(6) 0.6475(2) 0.37415(19) 0.0677(13) Uani 1 1 d . . . . .
H5 H 0.943192 0.691299 0.370290 0.081 Uiso 1 1 calc R . . . .
C6 C 0.7245(6) 0.6679(2) 0.43735(18) 0.0586(11) Uani 1 1 d . . . . .
C7 C 0.9089(7) 0.6140(3) 0.3189(2) 0.0793(16) Uani 1 1 d . . . . .
H7A H 0.995959 0.619795 0.303694 0.095 Uiso 1 1 calc R . . . .
H7B H 0.847630 0.636279 0.294970 0.095 Uiso 1 1 calc R . . . .
C8 C 0.8765(6) 0.5413(2) 0.31839(17) 0.0689(14) Uani 1 1 d . . . . .
H8 H 0.946423 0.517154 0.337036 0.083 Uiso 1 1 calc R . . . .
C9 C 0.7479(6) 0.5225(2) 0.34176(17) 0.0648(13) Uani 1 1 d . . . . .
H9 H 0.675089 0.548390 0.334323 0.078 Uiso 1 1 calc R . . . .
C10 C 0.7329(5) 0.4698(2) 0.37301(18) 0.0619(12) Uani 1 1 d . . . . .
H10 H 0.807575 0.444368 0.378252 0.074 Uiso 1 1 calc R . . . .
C11 C 0.6140(5) 0.4470(2) 0.40009(18) 0.0645(12) Uani 1 1 d . . . . .
C12 C 0.6212(6) 0.3922(2) 0.42922(19) 0.0688(13) Uani 1 1 d . . . . .
H12 H 0.701263 0.370485 0.427401 0.083 Uiso 1 1 calc R . . . .
C13 C 0.5204(6) 0.3604(2) 0.4643(2) 0.0708(13) Uani 1 1 d . . . . .
H13A H 0.516427 0.313939 0.456164 0.085 Uiso 1 1 calc R . . . .
H13B H 0.434873 0.379179 0.456807 0.085 Uiso 1 1 calc R . . . .
C14 C 0.5540(5) 0.36996(19) 0.52427(18) 0.0550(11) Uani 1 1 d . . . . .
H14 H 0.645510 0.357080 0.530263 0.066 Uiso 1 1 calc R . . . .
C15 C 0.5386(5) 0.4410(2) 0.53843(17) 0.0541(10) Uani 1 1 d . . . . .
H15 H 0.454945 0.456699 0.546171 0.065 Uiso 1 1 calc R . . . .
C16 C 0.6373(5) 0.4818(2) 0.54040(16) 0.0530(10) Uani 1 1 d . . . . .
H16 H 0.720487 0.463129 0.539987 0.064 Uiso 1 1 calc R . . . .
C17 C 0.6326(5) 0.55395(19) 0.54318(16) 0.0519(10) Uani 1 1 d . . . . .
C18 C 0.7426(5) 0.58709(19) 0.53914(17) 0.0525(10) Uani 1 1 d . . . . .
H18 H 0.818994 0.562249 0.537331 0.063 Uiso 1 1 calc R . . . .
C19 C 0.8502(7) 0.7563(2) 0.4805(2) 0.0824(17) Uani 1 1 d . . . . .
H19A H 0.881228 0.768361 0.444977 0.124 Uiso 1 1 calc GR . . . .
H19B H 0.915413 0.767166 0.507192 0.124 Uiso 1 1 calc GR . . . .
H19C H 0.770543 0.779507 0.488321 0.124 Uiso 1 1 calc GR . . . .
C20 C 1.1239(6) 0.6034(3) 0.4087(3) 0.0852(17) Uani 1 1 d . . . . .
H20A H 1.163762 0.645512 0.403532 0.128 Uiso 1 1 calc GR . . . .
H20B H 1.136229 0.577302 0.376614 0.128 Uiso 1 1 calc GR . . . .
H20C H 1.163903 0.581936 0.439273 0.128 Uiso 1 1 calc GR . . . .
C21 C 0.4925(5) 0.4884(3) 0.3952(2) 0.0837(15) Uani 1 1 d . . . . .
H21A H 0.510026 0.531424 0.409136 0.126 Uiso 1 1 calc GR . . . .
H21B H 0.422580 0.468770 0.415623 0.126 Uiso 1 1 calc GR . . . .
H21C H 0.467436 0.491501 0.357578 0.126 Uiso 1 1 calc GR . . . .
C22 C 0.4986(5) 0.5854(2) 0.5480(2) 0.0739(14) Uani 1 1 d . . . . .
H22A H 0.461425 0.590824 0.512370 0.111 Uiso 1 1 calc GR . . . .
H22B H 0.506920 0.627359 0.565223 0.111 Uiso 1 1 calc GR . . . .
H22C H 0.442318 0.557900 0.569468 0.111 Uiso 1 1 calc GR . . . .
C23 C 0.9200(8) 0.4649(3) 0.2460(2) 0.097(2) Uani 1 1 d . . . . .
C24 C 0.9050(10) 0.4531(4) 0.1868(3) 0.126(3) Uani 1 1 d . . . . .
H24A H 0.828271 0.475479 0.173843 0.189 Uiso 1 1 calc GR . . . .
H24B H 0.896011 0.407015 0.180282 0.189 Uiso 1 1 calc GR . . . .
H24C H 0.980970 0.469270 0.168022 0.189 Uiso 1 1 calc GR . . . .
C25 C 0.7820(6) 0.7134(2) 0.62617(19) 0.0654(13) Uani 1 1 d . . . . .
C26 C 0.8755(6) 0.7263(3) 0.6728(2) 0.0778(15) Uani 1 1 d . . . . .
H26 H 0.835035 0.710737 0.706632 0.093 Uiso 1 1 calc R . . . .
C27 C 0.9034(8) 0.7996(3) 0.6782(3) 0.104(2) Uani 1 1 d . . . . .
H27A H 0.957481 0.807170 0.709626 0.156 Uiso 1 1 calc GR . . . .
H27B H 0.822117 0.822909 0.682267 0.156 Uiso 1 1 calc GR . . . .
H27C H 0.948082 0.814840 0.646247 0.156 Uiso 1 1 calc GR . . . .
C28 C 1.0195(15) 0.6586(7) 0.7788(4) 0.233(6) Uani 1 1 d . U . . .
H28A H 0.976205 0.699884 0.783956 0.349 Uiso 1 1 calc GR . . . .
H28B H 1.088214 0.653900 0.805205 0.349 Uiso 1 1 calc GR . . . .
H28C H 0.957157 0.623742 0.783108 0.349 Uiso 1 1 calc GR . . . .
C29 C 1.2458(13) 0.7017(7) 0.7094(7) 0.267(7) Uani 1 1 d . U . . .
H29A H 1.301467 0.685912 0.680760 0.400 Uiso 1 1 calc GR . . . .
H29B H 1.289065 0.696142 0.743799 0.400 Uiso 1 1 calc GR . . . .
H29C H 1.227586 0.747328 0.703669 0.400 Uiso 1 1 calc GR . . . .
C30 C 1.1140(12) 0.5723(5) 0.6888(4) 0.150(3) Uani 1 1 d . U . . .
C31 C 1.1977(14) 0.5346(5) 0.7292(5) 0.203(5) Uani 1 1 d . U . . .
H31A H 1.254822 0.564390 0.747976 0.305 Uiso 1 1 calc GR . . . .
H31B H 1.249289 0.502671 0.710121 0.305 Uiso 1 1 calc GR . . . .
H31C H 1.141949 0.512940 0.755034 0.305 Uiso 1 1 calc GR . . . .
C32 C 0.9781(17) 0.5422(7) 0.6845(10) 0.285(8) Uani 1 1 d . U . . .
H32A H 0.917879 0.566599 0.706652 0.428 Uiso 1 1 calc GR . . . .
H32B H 0.981043 0.497641 0.696775 0.428 Uiso 1 1 calc GR . . . .
H32C H 0.949531 0.543416 0.647249 0.428 Uiso 1 1 calc GR . . . .
C33 C 1.1807(18) 0.5687(8) 0.6327(5) 0.258(7) Uani 1 1 d . U . . .
H33A H 1.183629 0.611600 0.616820 0.387 Uiso 1 1 calc GR . . . .
H33B H 1.131770 0.539905 0.609401 0.387 Uiso 1 1 calc GR . . . .
H33C H 1.268467 0.552271 0.636818 0.387 Uiso 1 1 calc GR . . . .
C34 C 0.3935(5) 0.2853(2) 0.6618(2) 0.0646(12) Uani 1 1 d . . . . .
C35 C 0.3557(6) 0.3567(3) 0.6745(3) 0.0946(19) Uani 1 1 d . . . . .
H35A H 0.431964 0.380189 0.686581 0.142 Uiso 1 1 calc GR . . . .
H35B H 0.290219 0.357404 0.702596 0.142 Uiso 1 1 calc GR . . . .
H35C H 0.321405 0.377061 0.642279 0.142 Uiso 1 1 calc GR . . . .
C36 C 0.4417(7) 0.2533(3) 0.7137(2) 0.0939(19) Uani 1 1 d . . . . .
H36A H 0.459636 0.207898 0.706946 0.141 Uiso 1 1 calc GR . . . .
H36B H 0.375568 0.257076 0.741357 0.141 Uiso 1 1 calc GR . . . .
H36C H 0.520479 0.274677 0.725699 0.141 Uiso 1 1 calc GR . . . .
C37 C 0.2725(6) 0.2498(4) 0.6415(3) 0.112(2) Uani 1 1 d . . . . .
H37A H 0.249788 0.265771 0.605965 0.168 Uiso 1 1 calc GR . . . .
H37B H 0.200937 0.257525 0.666090 0.168 Uiso 1 1 calc GR . . . .
H37C H 0.290174 0.203741 0.639597 0.168 Uiso 1 1 calc GR . . . .
C38 C 0.5350(5) 0.1963(2) 0.57794(19) 0.0580(11) Uani 1 1 d . . . . .
C39 C 0.5947(6) 0.1456(2) 0.6069(2) 0.0767(14) Uani 1 1 d . . . . .
H39 H 0.626275 0.153777 0.641795 0.092 Uiso 1 1 calc R . . . .
C40 C 0.6079(7) 0.0838(3) 0.5852(3) 0.099(2) Uani 1 1 d . . . . .
H40 H 0.647833 0.050744 0.605231 0.118 Uiso 1 1 calc R . . . .
C41 C 0.5619(10) 0.0714(3) 0.5338(4) 0.119(3) Uani 1 1 d . . . . .
H41 H 0.572465 0.029936 0.518705 0.142 Uiso 1 1 calc R . . . .
C42 C 0.5013(9) 0.1187(3) 0.5048(3) 0.114(3) Uani 1 1 d . . . . .
H42 H 0.468874 0.109716 0.470230 0.136 Uiso 1 1 calc R . . . .
C43 C 0.4872(7) 0.1819(3) 0.5271(2) 0.0858(18) Uani 1 1 d . . . . .
H43 H 0.444866 0.214234 0.507143 0.103 Uiso 1 1 calc R . . . .
C44 C 0.6892(4) 0.3070(2) 0.62960(18) 0.0513(10) Uani 1 1 d . . . . .
C45 C 0.8008(4) 0.2781(3) 0.6097(2) 0.0683(13) Uani 1 1 d . . . . .
H45 H 0.792873 0.243419 0.585351 0.082 Uiso 1 1 calc R . . . .
C46 C 0.9240(5) 0.2989(3) 0.6246(3) 0.0889(18) Uani 1 1 d . . . . .
H46 H 0.997436 0.278323 0.609988 0.107 Uiso 1 1 calc R . . . .
C47 C 0.9399(6) 0.3484(3) 0.6598(3) 0.0859(17) Uani 1 1 d . . . . .
H47 H 1.023654 0.362658 0.669033 0.103 Uiso 1 1 calc R . . . .
C48 C 0.8319(6) 0.3778(3) 0.6821(3) 0.0886(17) Uani 1 1 d . . . . .
H48 H 0.841670 0.410736 0.707850 0.106 Uiso 1 1 calc R . . . .
C49 C 0.7076(5) 0.3579(3) 0.6658(3) 0.0763(15) Uani 1 1 d . . . . .
H49 H 0.634638 0.379529 0.679705 0.092 Uiso 1 1 calc R . . . .

loop_
_atom_site_aniso_label
_atom_site_aniso_U_11
_atom_site_aniso_U_22
_atom_site_aniso_U_33
_atom_site_aniso_U_23
_atom_site_aniso_U_13
_atom_site_aniso_U_12
Si1 0.0462(6) 0.0450(5) 0.0552(6) 0.0034(5) 0.0020(5) -0.0028(5)
Si2 0.162(2) 0.0839(12) 0.1008(14) -0.0031(10) -0.0377(14) 0.0210(12)
O1 0.071(3) 0.143(4) 0.073(2) -0.011(2) -0.008(2) 0.005(3)
O2 0.085(2) 0.069(2) 0.0535(19) 0.0032(16) 0.0026(17) 0.0058(17)
O3 0.073(3) 0.095(3) 0.067(2) 0.0011(19) -0.0030(18) 0.006(2)
O4 0.115(3) 0.080(2) 0.0444(17) 0.0017(16) 0.0066(18) 0.020(2)
O5 0.265(8) 0.117(4) 0.076(3) 0.008(3) 0.007(4) 0.088(4)
O6 0.0588(18) 0.0522(16) 0.0724(19) 0.0143(14) -0.0037(16) -0.0105(15)
O7 0.091(3) 0.104(3) 0.080(2) -0.027(2) 0.007(2) 0.018(2)
O8 0.118(4) 0.103(3) 0.065(2) -0.022(2) -0.017(2) 0.034(3)
N1 0.074(3) 0.060(2) 0.065(2) -0.0133(19) 0.003(2) -0.005(2)
C1 0.070(3) 0.044(2) 0.055(2) -0.007(2) 0.002(2) -0.006(2)
C2 0.071(3) 0.046(2) 0.057(3) -0.0024(19) 0.002(2) -0.006(2)
C3 0.069(3) 0.068(3) 0.062(3) 0.005(2) 0.008(3) -0.013(2)
C4 0.070(3) 0.055(2) 0.062(3) 0.007(2) 0.012(3) -0.007(2)
C5 0.092(4) 0.058(3) 0.053(3) 0.007(2) 0.008(3) -0.007(3)
C6 0.076(4) 0.043(2) 0.057(3) 0.003(2) 0.001(2) -0.001(2)
C7 0.109(5) 0.075(3) 0.054(3) 0.010(2) 0.015(3) 0.002(3)
C8 0.099(4) 0.067(3) 0.041(2) 0.007(2) 0.007(2) 0.005(3)
C9 0.091(4) 0.060(3) 0.044(2) -0.001(2) 0.000(2) 0.001(3)
C10 0.083(3) 0.055(3) 0.048(2) -0.002(2) 0.000(2) 0.011(2)
C11 0.083(4) 0.062(3) 0.048(2) -0.004(2) -0.006(2) -0.003(2)
C12 0.094(4) 0.057(3) 0.055(3) -0.006(2) 0.003(3) 0.003(3)
C13 0.093(4) 0.051(2) 0.068(3) 0.002(2) -0.007(3) -0.017(3)
C14 0.062(3) 0.041(2) 0.062(3) 0.0068(19) -0.002(2) -0.0026(19)
C15 0.060(3) 0.048(2) 0.054(2) 0.0031(19) 0.004(2) 0.000(2)
C16 0.066(3) 0.046(2) 0.047(2) 0.0039(18) 0.001(2) 0.003(2)
C17 0.067(3) 0.043(2) 0.046(2) 0.0011(17) 0.005(2) 0.004(2)
C18 0.065(3) 0.045(2) 0.048(2) -0.0038(19) 0.007(2) 0.002(2)
C19 0.114(5) 0.050(3) 0.084(4) 0.002(2) 0.001(3) -0.020(3)
C20 0.090(4) 0.076(3) 0.089(4) -0.003(3) 0.022(3) -0.003(3)
C21 0.075(4) 0.094(4) 0.083(3) 0.018(3) -0.005(3) -0.002(3)
C22 0.080(4) 0.053(2) 0.089(4) 0.006(2) 0.015(3) 0.006(2)
C23 0.135(6) 0.098(5) 0.058(3) 0.002(3) 0.018(3) 0.042(4)
C24 0.175(8) 0.137(6) 0.066(4) -0.024(4) 0.008(4) 0.041(6)
C25 0.094(4) 0.049(2) 0.053(2) -0.011(2) 0.009(3) 0.000(3)
C26 0.107(5) 0.072(3) 0.055(3) -0.009(2) 0.003(3) 0.010(3)
C27 0.138(6) 0.083(4) 0.091(4) -0.032(3) -0.026(4) 0.005(4)
C28 0.344(15) 0.266(12) 0.088(5) 0.002(7) -0.004(8) 0.181(12)
C29 0.216(12) 0.220(12) 0.364(16) 0.103(12) -0.167(12) -0.117(10)
C30 0.171(7) 0.117(6) 0.160(7) 0.008(5) 0.009(6) 0.040(5)
C31 0.267(13) 0.148(8) 0.194(10) 0.049(8) 0.028(10) 0.108(8)
C32 0.263(16) 0.151(10) 0.44(2) 0.038(12) -0.062(16) -0.104(10)
C33 0.337(17) 0.282(14) 0.156(9) -0.027(10) 0.066(11) 0.140(13)
C34 0.050(3) 0.071(3) 0.073(3) -0.006(3) 0.009(2) -0.006(2)
C35 0.076(4) 0.089(4) 0.118(5) -0.020(4) 0.029(4) 0.012(3)
C36 0.098(5) 0.104(4) 0.080(4) 0.011(3) 0.022(3) -0.005(3)
C37 0.059(4) 0.147(6) 0.130(6) -0.031(5) 0.022(4) -0.033(4)
C38 0.062(3) 0.052(2) 0.061(3) 0.005(2) 0.006(2) -0.003(2)
C39 0.088(4) 0.057(3) 0.086(3) 0.006(3) 0.004(3) 0.010(3)
C40 0.115(5) 0.056(3) 0.125(6) 0.008(3) 0.014(4) 0.017(3)
C41 0.183(8) 0.053(3) 0.120(6) -0.009(4) 0.031(6) 0.002(4)
C42 0.180(8) 0.078(4) 0.083(4) -0.012(3) -0.008(5) -0.022(5)
C43 0.127(5) 0.055(3) 0.076(3) 0.002(2) 0.000(4) -0.020(3)
C44 0.047(3) 0.053(2) 0.055(2) 0.006(2) 0.0028(19) -0.0014(18)
C45 0.048(3) 0.085(3) 0.072(3) -0.021(3) -0.002(2) 0.003(2)
C46 0.052(3) 0.119(5) 0.095(4) -0.022(4) 0.002(3) 0.013(3)
C47 0.056(3) 0.105(4) 0.098(4) -0.006(4) -0.011(3) -0.013(3)
C48 0.073(4) 0.080(4) 0.112(5) -0.026(3) -0.003(4) -0.017(3)
C49 0.055(3) 0.068(3) 0.106(4) -0.017(3) 0.005(3) -0.003(2)

loop_
_atom_type_symbol
_atom_type_description
_atom_type_scat_dispersion_real
_atom_type_scat_dispersion_imag
_atom_type_scat_source
C C 0.0033 0.0016 'International Tables Vol C Tables 4.2.6.8 and 6.1.1.4'
H H 0.0000 0.0000 'International Tables Vol C Tables 4.2.6.8 and 6.1.1.4'
N N 0.0061 0.0033 'International Tables Vol C Tables 4.2.6.8 and 6.1.1.4'
O O 0.0106 0.0060 'International Tables Vol C Tables 4.2.6.8 and 6.1.1.4'
Si Si 0.0817 0.0704 'International Tables Vol C Tables 4.2.6.8 and 6.1.1.4'

loop_
_geom_angle_atom_site_label_1
_geom_angle_atom_site_label_2
_geom_angle_atom_site_label_3
_geom_angle
_geom_angle_site_symmetry_1
_geom_angle_site_symmetry_3
_geom_angle_publ_flag
O6 Si1 C34 106.6(2) . . ?
O6 Si1 C38 108.01(19) . . ?
O6 Si1 C44 109.99(18) . . ?
C38 Si1 C34 110.9(2) . . ?
C44 Si1 C34 113.4(2) . . ?
C44 Si1 C38 107.9(2) . . ?
O8 Si2 C28 111.5(4) . . ?
O8 Si2 C29 105.6(5) . . ?
O8 Si2 C30 109.1(4) . . ?
C29 Si2 C28 108.4(8) . . ?
C30 Si2 C28 110.3(6) . . ?
C30 Si2 C29 112.0(7) . . ?
C6 O2 C5 122.2(4) . . ?
C23 O4 C8 117.9(4) . . ?
C14 O6 Si1 125.1(3) . . ?
C26 O8 Si2 129.7(4) . . ?
C1 N1 H1 118.6 . . ?
C25 N1 H1 118.6 . . ?
C25 N1 C1 122.8(5) . . ?
N1 C1 H1A 107.8 . . ?
N1 C1 C2 112.2(4) . . ?
N1 C1 C18 110.9(4) . . ?
C2 C1 H1A 107.8 . . ?
C18 C1 H1A 107.8 . . ?
C18 C1 C2 110.2(3) . . ?
C1 C2 C19 110.9(4) . . ?
C3 C2 C1 111.0(4) . . ?
C3 C2 C19 107.5(4) . . ?
C6 C2 C1 108.2(4) . . ?
C6 C2 C3 113.1(4) . . ?
C6 C2 C19 106.0(4) . . ?
O1 C3 C2 120.0(5) . . ?
O1 C3 C4 121.8(5) . . ?
C4 C3 C2 118.2(4) . . ?
C3 C4 H4 107.3 . . ?
C3 C4 C5 110.2(4) . . ?
C3 C4 C20 110.5(5) . . ?
C5 C4 H4 107.3 . . ?
C5 C4 C20 113.8(4) . . ?
C20 C4 H4 107.3 . . ?
O2 C5 C4 111.1(4) . . ?
O2 C5 H5 108.3 . . ?
O2 C5 C7 105.5(4) . . ?
C4 C5 H5 108.3 . . ?
C4 C5 C7 115.2(4) . . ?
C7 C5 H5 108.3 . . ?
O2 C6 C2 119.6(5) . . ?
O3 C6 O2 117.6(5) . . ?
O3 C6 C2 122.7(4) . . ?
C5 C7 H7A 108.2 . . ?
C5 C7 H7B 108.2 . . ?
C5 C7 C8 116.2(4) . . ?
H7A C7 H7B 107.4 . . ?
C8 C7 H7A 108.2 . . ?
C8 C7 H7B 108.2 . . ?
O4 C8 C7 103.7(4) . . ?
O4 C8 H8 109.3 . . ?
O4 C8 C9 108.7(4) . . ?
C7 C8 H8 109.3 . . ?
C9 C8 C7 116.2(5) . . ?
C9 C8 H8 109.3 . . ?
C8 C9 H9 118.8 . . ?
C10 C9 C8 122.4(5) . . ?
C10 C9 H9 118.8 . . ?
C9 C10 H10 116.0 . . ?
C9 C10 C11 128.1(5) . . ?
C11 C10 H10 116.0 . . ?
C10 C11 C21 117.8(4) . . ?
C12 C11 C10 117.9(5) . . ?
C12 C11 C21 124.2(5) . . ?
C11 C12 H12 115.1 . . ?
C11 C12 C13 129.8(5) . . ?
C13 C12 H12 115.1 . . ?
C12 C13 H13A 109.6 . . ?
C12 C13 H13B 109.6 . . ?
C12 C13 C14 110.3(4) . . ?
H13A C13 H13B 108.1 . . ?
C14 C13 H13A 109.6 . . ?
C14 C13 H13B 109.6 . . ?
O6 C14 C13 109.9(4) . . ?
O6 C14 H14 108.9 . . ?
O6 C14 C15 111.1(4) . . ?
C13 C14 H14 108.9 . . ?
C15 C14 C13 109.0(4) . . ?
C15 C14 H14 108.9 . . ?
C14 C15 H15 118.5 . . ?
C16 C15 C14 123.0(4) . . ?
C16 C15 H15 118.5 . . ?
C15 C16 H16 116.1 . . ?
C15 C16 C17 127.8(4) . . ?
C17 C16 H16 116.1 . . ?
C16 C17 C22 117.2(4) . . ?
C18 C17 C16 118.9(4) . . ?
C18 C17 C22 123.9(4) . . ?
C1 C18 H18 115.9 . . ?
C17 C18 C1 128.2(4) . . ?
C17 C18 H18 115.9 . . ?
C2 C19 H19A 109.5 . . ?
C2 C19 H19B 109.5 . . ?
C2 C19 H19C 109.5 . . ?
H19A C19 H19B 109.5 . . ?
H19A C19 H19C 109.5 . . ?
H19B C19 H19C 109.5 . . ?
C4 C20 H20A 109.5 . . ?
C4 C20 H20B 109.5 . . ?
C4 C20 H20C 109.5 . . ?
H20A C20 H20B 109.5 . . ?
H20A C20 H20C 109.5 . . ?
H20B C20 H20C 109.5 . . ?
C11 C21 H21A 109.5 . . ?
C11 C21 H21B 109.5 . . ?
C11 C21 H21C 109.5 . . ?
H21A C21 H21B 109.5 . . ?
H21A C21 H21C 109.5 . . ?
H21B C21 H21C 109.5 . . ?
C17 C22 H22A 109.5 . . ?
C17 C22 H22B 109.5 . . ?
C17 C22 H22C 109.5 . . ?
H22A C22 H22B 109.5 . . ?
H22A C22 H22C 109.5 . . ?
H22B C22 H22C 109.5 . . ?
O4 C23 C24 111.5(6) . . ?
O5 C23 O4 122.8(5) . . ?
O5 C23 C24 125.6(6) . . ?
C23 C24 H24A 109.5 . . ?
C23 C24 H24B 109.5 . . ?
C23 C24 H24C 109.5 . . ?
H24A C24 H24B 109.5 . . ?
H24A C24 H24C 109.5 . . ?
H24B C24 H24C 109.5 . . ?
O7 C25 N1 124.5(5) . . ?
O7 C25 C26 120.9(4) . . ?
N1 C25 C26 114.6(5) . . ?
O8 C26 C25 110.7(4) . . ?
O8 C26 H26 108.7 . . ?
O8 C26 C27 109.3(5) . . ?
C25 C26 H26 108.7 . . ?
C25 C26 C27 110.7(5) . . ?
C27 C26 H26 108.7 . . ?
C26 C27 H27A 109.5 . . ?
C26 C27 H27B 109.5 . . ?
C26 C27 H27C 109.5 . . ?
H27A C27 H27B 109.5 . . ?
H27A C27 H27C 109.5 . . ?
H27B C27 H27C 109.5 . . ?
Si2 C28 H28A 109.5 . . ?
Si2 C28 H28B 109.5 . . ?
Si2 C28 H28C 109.5 . . ?
H28A C28 H28B 109.5 . . ?
H28A C28 H28C 109.5 . . ?
H28B C28 H28C 109.5 . . ?
Si2 C29 H29A 109.5 . . ?
Si2 C29 H29B 109.5 . . ?
Si2 C29 H29C 109.5 . . ?
H29A C29 H29B 109.5 . . ?
H29A C29 H29C 109.5 . . ?
H29B C29 H29C 109.5 . . ?
C31 C30 Si2 111.9(8) . . ?
C31 C30 C32 110.7(11) . . ?
C31 C30 C33 108.2(10) . . ?
C32 C30 Si2 106.4(9) . . ?
C32 C30 C33 108.7(14) . . ?
C33 C30 Si2 111.0(9) . . ?
C30 C31 H31A 109.5 . . ?
C30 C31 H31B 109.5 . . ?
C30 C31 H31C 109.5 . . ?
H31A C31 H31B 109.5 . . ?
H31A C31 H31C 109.5 . . ?
H31B C31 H31C 109.5 . . ?
C30 C32 H32A 109.5 . . ?
C30 C32 H32B 109.5 . . ?
C30 C32 H32C 109.5 . . ?
H32A C32 H32B 109.5 . . ?
H32A C32 H32C 109.5 . . ?
H32B C32 H32C 109.5 . . ?
C30 C33 H33A 109.5 . . ?
C30 C33 H33B 109.5 . . ?
C30 C33 H33C 109.5 . . ?
H33A C33 H33B 109.5 . . ?
H33A C33 H33C 109.5 . . ?
H33B C33 H33C 109.5 . . ?
C35 C34 Si1 111.1(4) . . ?
C36 C34 Si1 111.3(4) . . ?
C36 C34 C35 108.6(5) . . ?
C37 C34 Si1 107.8(4) . . ?
C37 C34 C35 108.5(5) . . ?
C37 C34 C36 109.5(5) . . ?
C34 C35 H35A 109.5 . . ?
C34 C35 H35B 109.5 . . ?
C34 C35 H35C 109.5 . . ?
H35A C35 H35B 109.5 . . ?
H35A C35 H35C 109.5 . . ?
H35B C35 H35C 109.5 . . ?
C34 C36 H36A 109.5 . . ?
C34 C36 H36B 109.5 . . ?
C34 C36 H36C 109.5 . . ?
H36A C36 H36B 109.5 . . ?
H36A C36 H36C 109.5 . . ?
H36B C36 H36C 109.5 . . ?
C34 C37 H37A 109.5 . . ?
C34 C37 H37B 109.5 . . ?
C34 C37 H37C 109.5 . . ?
H37A C37 H37B 109.5 . . ?
H37A C37 H37C 109.5 . . ?
H37B C37 H37C 109.5 . . ?
C39 C38 Si1 121.9(4) . . ?
C43 C38 Si1 120.7(4) . . ?
C43 C38 C39 117.4(5) . . ?
C38 C39 H39 119.2 . . ?
C40 C39 C38 121.6(6) . . ?
C40 C39 H39 119.2 . . ?
C39 C40 H40 120.2 . . ?
C41 C40 C39 119.6(6) . . ?
C41 C40 H40 120.2 . . ?
C40 C41 H41 119.7 . . ?
C42 C41 C40 120.6(6) . . ?
C42 C41 H41 119.7 . . ?
C41 C42 H42 120.1 . . ?
C41 C42 C43 119.8(7) . . ?
C43 C42 H42 120.1 . . ?
C38 C43 C42 121.0(6) . . ?
C38 C43 H43 119.5 . . ?
C42 C43 H43 119.5 . . ?
C45 C44 Si1 121.7(3) . . ?
C45 C44 C49 116.2(4) . . ?
C49 C44 Si1 122.0(3) . . ?
C44 C45 H45 119.0 . . ?
C44 C45 C46 121.9(5) . . ?
C46 C45 H45 119.0 . . ?
C45 C46 H46 119.5 . . ?
C47 C46 C45 121.0(5) . . ?
C47 C46 H46 119.5 . . ?
C46 C47 H47 120.3 . . ?
C46 C47 C48 119.5(5) . . ?
C48 C47 H47 120.3 . . ?
C47 C48 H48 120.3 . . ?
C47 C48 C49 119.4(5) . . ?
C49 C48 H48 120.3 . . ?
C44 C49 C48 121.9(5) . . ?
C44 C49 H49 119.0 . . ?
C48 C49 H49 119.0 . . ?

loop_
_geom_bond_atom_site_label_1
_geom_bond_atom_site_label_2
_geom_bond_distance
_geom_bond_site_symmetry_2
_geom_bond_publ_flag
Si1 O6 1.646(3) . ?
Si1 C34 1.891(5) . ?
Si1 C38 1.878(4) . ?
Si1 C44 1.873(4) . ?
Si2 O8 1.643(4) . ?
Si2 C28 1.854(10) . ?
Si2 C29 1.845(11) . ?
Si2 C30 1.785(10) . ?
O1 C3 1.205(6) . ?
O2 C5 1.455(6) . ?
O2 C6 1.334(6) . ?
O3 C6 1.199(6) . ?
O4 C8 1.476(6) . ?
O4 C23 1.334(7) . ?
O5 C23 1.188(7) . ?
O6 C14 1.426(5) . ?
O7 C25 1.214(6) . ?
O8 C26 1.422(7) . ?
N1 H1 0.8600 . ?
N1 C1 1.441(6) . ?
N1 C25 1.346(6) . ?
C1 H1A 0.9800 . ?
C1 C2 1.549(6) . ?
C1 C18 1.520(6) . ?
C2 C3 1.537(7) . ?
C2 C6 1.514(7) . ?
C2 C19 1.559(6) . ?
C3 C4 1.507(7) . ?
C4 H4 0.9800 . ?
C4 C5 1.519(7) . ?
C4 C20 1.528(8) . ?
C5 H5 0.9800 . ?
C5 C7 1.520(7) . ?
C7 H7A 0.9700 . ?
C7 H7B 0.9700 . ?
C7 C8 1.522(7) . ?
C8 H8 0.9800 . ?
C8 C9 1.481(8) . ?
C9 H9 0.9300 . ?
C9 C10 1.331(6) . ?
C10 H10 0.9300 . ?
C10 C11 1.459(7) . ?
C11 C12 1.330(7) . ?
C11 C21 1.504(8) . ?
C12 H12 0.9300 . ?
C12 C13 1.491(7) . ?
C13 H13A 0.9700 . ?
C13 H13B 0.9700 . ?
C13 C14 1.524(7) . ?
C14 H14 0.9800 . ?
C14 C15 1.500(6) . ?
C15 H15 0.9300 . ?
C15 C16 1.307(6) . ?
C16 H16 0.9300 . ?
C16 C17 1.476(6) . ?
C17 C18 1.314(6) . ?
C17 C22 1.514(7) . ?
C18 H18 0.9300 . ?
C19 H19A 0.9600 . ?
C19 H19B 0.9600 . ?
C19 H19C 0.9600 . ?
C20 H20A 0.9600 . ?
C20 H20B 0.9600 . ?
C20 H20C 0.9600 . ?
C21 H21A 0.9600 . ?
C21 H21B 0.9600 . ?
C21 H21C 0.9600 . ?
C22 H22A 0.9600 . ?
C22 H22B 0.9600 . ?
C22 H22C 0.9600 . ?
C23 C24 1.480(9) . ?
C24 H24A 0.9600 . ?
C24 H24B 0.9600 . ?
C24 H24C 0.9600 . ?
C25 C26 1.513(8) . ?
C26 H26 0.9800 . ?
C26 C27 1.532(8) . ?
C27 H27A 0.9600 . ?
C27 H27B 0.9600 . ?
C27 H27C 0.9600 . ?
C28 H28A 0.9600 . ?
C28 H28B 0.9600 . ?
C28 H28C 0.9600 . ?
C29 H29A 0.9600 . ?
C29 H29B 0.9600 . ?
C29 H29C 0.9600 . ?
C30 C31 1.518(14) . ?
C30 C32 1.519(17) . ?
C30 C33 1.539(16) . ?
C31 H31A 0.9600 . ?
C31 H31B 0.9600 . ?
C31 H31C 0.9600 . ?
C32 H32A 0.9600 . ?
C32 H32B 0.9600 . ?
C32 H32C 0.9600 . ?
C33 H33A 0.9600 . ?
C33 H33B 0.9600 . ?
C33 H33C 0.9600 . ?
C34 C35 1.540(8) . ?
C34 C36 1.515(8) . ?
C34 C37 1.514(8) . ?
C35 H35A 0.9600 . ?
C35 H35B 0.9600 . ?
C35 H35C 0.9600 . ?
C36 H36A 0.9600 . ?
C36 H36B 0.9600 . ?
C36 H36C 0.9600 . ?
C37 H37A 0.9600 . ?
C37 H37B 0.9600 . ?
C37 H37C 0.9600 . ?
C38 C39 1.396(7) . ?
C38 C43 1.372(7) . ?
C39 H39 0.9300 . ?
C39 C40 1.378(8) . ?
C40 H40 0.9300 . ?
C40 C41 1.371(11) . ?
C41 H41 0.9300 . ?
C41 C42 1.351(11) . ?
C42 H42 0.9300 . ?
C42 C43 1.408(8) . ?
C43 H43 0.9300 . ?
C44 C45 1.371(6) . ?
C44 C49 1.382(7) . ?
C45 H45 0.9300 . ?
C45 C46 1.375(7) . ?
C46 H46 0.9300 . ?
C46 C47 1.341(8) . ?
C47 H47 0.9300 . ?
C47 C48 1.367(8) . ?
C48 H48 0.9300 . ?
C48 C49 1.389(8) . ?
C49 H49 0.9300 . ?
